data_7129131
loop_
_publ_author_name
'Feuerstein, Wolfram'
'Varava, Paul'
'Fadaei-Tirani, Farzaneh'
'Scopelliti, Rosario'
'Severin, Kay'

_publ_section_title
;
 Synthesis, structural characterization, and coordination chemistry of
 imidazole-based alkylidene ketenes.
;
_journal_issue 87
_journal_name_full 'Chemical communications (Cambridge, England)'
_journal_page_first 11509
_journal_page_last 11512
_journal_paper_doi 10.1039/d1cc05161j
_journal_volume 57
_journal_year 2021
_chemical_formula_moiety 'C30 H40 N2 O2'
_chemical_formula_sum 'C30 H40 N2 O2'
_chemical_formula_weight 460.64
_space_group_crystal_system triclinic
_space_group_IT_number 2
_space_group_name_Hall '-P 1'
_space_group_name_H-M_alt 'P -1'
_atom_sites_solution_hydrogens geom
_atom_sites_solution_primary dual
_atom_sites_solution_secondary difmap
_audit_creation_date 2021-05-14
_audit_creation_method
;
Olex2 1.3
(compiled 2020.11.12 svn.r5f609507 for OlexSys, GUI svn.r6272)
;
_audit_update_record
;
2021-07-06 deposited with the CCDC.	2021-10-11 downloaded from the CCDC.
;
_cell_angle_alpha 62.421(4)
_cell_angle_beta 83.645(3)
_cell_angle_gamma 82.289(3)
_cell_formula_units_Z 4
_cell_length_a 11.8074(4)
_cell_length_b 16.1835(6)
_cell_length_c 16.6250(7)
_cell_measurement_reflns_used 10294
_cell_measurement_temperature 140.00(10)
_cell_measurement_theta_max 72.2860
_cell_measurement_theta_min 6.0140
_cell_volume 2786.1(2)
_computing_cell_refinement 'CrysAlisPro 1.171.41.109a (Rigaku OD, 2021)'
_computing_data_collection 'CrysAlisPro 1.171.41.109a (Rigaku OD, 2021)'
_computing_data_reduction 'CrysAlisPro 1.171.41.109a (Rigaku OD, 2021)'
_computing_molecular_graphics 'Olex2 1.3 (Dolomanov et al., 2009)'
_computing_publication_material 'Olex2 1.3 (Dolomanov et al., 2009)'
_computing_structure_refinement 'SHELXL 2018/3 (Sheldrick, 2015)'
_computing_structure_solution 'SHELXT  (Sheldrick, 2015)'
_diffrn_ambient_environment N~2~
_diffrn_ambient_temperature 140.00(10)
_diffrn_detector 'CCD plate'
_diffrn_detector_area_resol_mean 10.2665
_diffrn_detector_type Atlas
_diffrn_measured_fraction_theta_full 0.998
_diffrn_measured_fraction_theta_max 0.970
_diffrn_measurement_details
;
List of Runs (angles in degrees, time in seconds):

  # Type    Start    End  Width  t~exp~   \w     \q     \k     \f   Frames
#--------------------------------------------------------------------------
  1  \w    -74.00 -48.00   1.00    7.50    --  -43.13 129.00 -90.00   26
  2  \w   -114.00 -67.00   1.00    7.50    --  -43.13-141.00  24.00   47
  3  \w     49.00 101.00   1.00    7.50    --   43.13-129.00-163.00   52
  4  \w     54.00  79.00   1.00    7.50    --   43.13-141.00  24.00   25
  5  \w     96.00 136.00   1.00   30.00    --  103.80 129.00 -90.00   40
  6  \w     65.00 113.00   1.00   30.00    --  103.80-129.00-163.00   48
  7  \w    106.00 131.00   1.00   30.00    --  103.80 141.00  81.00   25
  8  \w     71.00 125.00   1.00   30.00    --  103.80-141.00  24.00   54
  9  \w     37.00  62.00   1.00   30.00    --  103.80-141.00  24.00   25
 10  \w    -66.00 -41.00   1.00    7.50    --  -43.13 141.00  81.00   25
 11  \w    -66.00  30.00   1.00    7.50    --  -43.13  37.00  30.00   96
 12  \w   -117.00 -19.00   1.00    7.50    --  -43.13 -37.00  30.00   98
 13  \w     20.00 118.00   1.00    7.50    --   43.13  37.00 -90.00   98
 14  \w    -10.00  15.00   1.00    7.50    --   43.13 -77.00  90.00   25
 15  \w     41.00 104.00   1.00   30.00    --  103.80-111.00-120.00   63
 16  \w    152.00 177.00   1.00   30.00    --  103.80  30.00 -90.00   25
 17  \w    107.00 171.00   1.00   30.00    --  103.80 111.00 150.00   64
 18  \w     83.00 138.00   1.00   30.00    --  103.80  30.00 -90.00   55
 19  \w     28.00 112.00   1.00   30.00    --  103.80 -30.00-120.00   84
 20  \w     40.00 121.00   1.00   30.00    --  103.80 -30.00  30.00   81
 21  \w     39.00 106.00   1.00   30.00    --  103.80-111.00  90.00   67
 22  \w     35.00  60.00   1.00   30.00    --  103.80 -77.00   0.00   25
 23  \w    103.00 132.00   1.00   30.00    --  103.80 -77.00   0.00   29
 24  \w     63.00 112.00   1.00   30.00    --  103.80 -45.00-180.00   49
 25  \w    106.00 166.00   1.00   30.00    --  103.80 111.00 -60.00   60
 26  \w     78.00 105.00   1.00   30.00    --  103.80-111.00   0.00   27
 27  \w    105.00 178.00   1.00   30.00    --  103.80 111.00  30.00   73
 28  \w     85.00 176.00   1.00   30.00    --  103.80  45.00-150.00   91
;
_diffrn_measurement_device 'four-circle diffractometer'
_diffrn_measurement_device_type 'SuperNova, Dual, Cu at home/near, Atlas'
_diffrn_measurement_method '\w scans'
_diffrn_orient_matrix_type 'CrysAlisPro convention (1999,Acta A55,543-557)'
_diffrn_orient_matrix_UB_11 -0.0462452000
_diffrn_orient_matrix_UB_12 0.0435493000
_diffrn_orient_matrix_UB_13 0.0636352000
_diffrn_orient_matrix_UB_21 0.0197171000
_diffrn_orient_matrix_UB_22 -0.0964071000
_diffrn_orient_matrix_UB_23 0.0830296000
_diffrn_orient_matrix_UB_31 0.1219075000
_diffrn_orient_matrix_UB_32 0.0211270000
_diffrn_orient_matrix_UB_33 0.0044487000
_diffrn_radiation_monochromator mirror
_diffrn_radiation_probe x-ray
_diffrn_radiation_type 'Cu K\a'
_diffrn_radiation_wavelength 1.54184
_diffrn_reflns_av_unetI/netI 0.0308
_diffrn_reflns_Laue_measured_fraction_full 0.998
_diffrn_reflns_Laue_measured_fraction_max 0.970
_diffrn_reflns_limit_h_max 14
_diffrn_reflns_limit_h_min -11
_diffrn_reflns_limit_k_max 20
_diffrn_reflns_limit_k_min -19
_diffrn_reflns_limit_l_max 20
_diffrn_reflns_limit_l_min -17
_diffrn_reflns_number 11529
_diffrn_reflns_point_group_measured_fraction_full 0.998
_diffrn_reflns_point_group_measured_fraction_max 0.970
_diffrn_reflns_theta_full 67.684
_diffrn_reflns_theta_max 72.806
_diffrn_reflns_theta_min 3.003
_diffrn_source 'micro-focus sealed X-ray tube'
_diffrn_source_type 'SuperNova (Cu) X-ray Source'
_exptl_absorpt_coefficient_mu 0.528
_exptl_absorpt_correction_T_max 1.000
_exptl_absorpt_correction_T_min 0.692
_exptl_absorpt_correction_type gaussian
_exptl_absorpt_process_details
;
CrysAlisPro 1.171.41.109a (Rigaku Oxford Diffraction, 2021)
Numerical absorption correction based on gaussian integration over
a multifaceted crystal model
Empirical absorption correction using spherical harmonics,
implemented in SCALE3 ABSPACK scaling algorithm.
;
_exptl_crystal_colour 'clear pale colourless'
_exptl_crystal_density_diffrn 1.098
_exptl_crystal_description irregular
_exptl_crystal_F_000 1000
_exptl_crystal_size_max 0.196
_exptl_crystal_size_mid 0.158
_exptl_crystal_size_min 0.1
_refine_diff_density_max 0.343
_refine_diff_density_min -0.267
_refine_diff_density_rms 0.049
_refine_ls_extinction_method none
_refine_ls_goodness_of_fit_ref 0.995
_refine_ls_hydrogen_treatment constr
_refine_ls_matrix_type full
_refine_ls_number_parameters 695
_refine_ls_number_reflns 11529
_refine_ls_number_restraints 708
_refine_ls_restrained_S_all 1.002
_refine_ls_R_factor_all 0.0739
_refine_ls_R_factor_gt 0.0523
_refine_ls_shift/su_max 0.000
_refine_ls_shift/su_mean 0.000
_refine_ls_structure_factor_coef Fsqd
_refine_ls_weighting_details 'w=1/[\s^2^(Fo^2^)+(0.0998P)^2^] where P=(Fo^2^+2Fc^2^)/3'
_refine_ls_weighting_scheme calc
_refine_ls_wR_factor_gt 0.1407
_refine_ls_wR_factor_ref 0.1521
_reflns_Friedel_coverage 0.000
_reflns_number_gt 7996
_reflns_number_total 11529
_reflns_threshold_expression 'I > 2\s(I)'
_twin_special_details
;
Component 2 rotated by 4.2587\% 
around [0.02 0.84 0.54] (reciprocal) or [-0.17 0.96 0.22] (direct)
;
_cod_data_source_file d1cc05161j2.cif
_cod_data_source_block wf446meoh
_cod_depositor_comments 'Adding full bibliography for 7129122--7129133.cif.'
_cod_database_code 7129131
_shelx_shelxl_version_number 2018/3
_chemical_oxdiff_formula 'C30 H40 N2 O2'
_shelx_space_group_comment
;
The symmetry employed for this shelxl refinement is uniquely defined
by the following loop, which should always be used as a source of
symmetry information in preference to the above space-group names.
They are only intended as comments.
;
_shelx_estimated_absorpt_t_max 0.949
_shelx_estimated_absorpt_t_min 0.904
_olex2_refinement_description
;
1. Twinned data refinement
 Scales: 0.611(2)
 0.389(2)
2. Fixed Uiso
 At 1.2 times of:
  All C(H) groups, All C(H,H) groups
 At 1.5 times of:
  All C(H,H,H) groups
3. Restrained distances
 C55-C54 \\sim C56-C54 \\sim C57-C54 \\sim C58-C54
 with sigma of 0.02
 C55-C57 \\sim C56-C58
 with sigma of 0.02
 C26-C27 \\sim C28-C29
 with sigma of 0.02
 C26-C25 \\sim C28-C25 \\sim C27-C25 \\sim C29-C25
 with sigma of 0.02
 C60-C59 \\sim C62-C59 \\sim C61-C59 \\sim C63-C59
 with sigma of 0.02
 C60-C61 \\sim C62-C63
 with sigma of 0.02
4. Uiso/Uaniso restraints and constraints
C54 \\sim C55 \\sim C56 \\sim C57 \\sim C58: within 2A with sigma of 0.01 and
sigma for terminal atoms of 0.02 within 2A
C25 \\sim C26 \\sim C27 \\sim C28 \\sim C29: within 2A with sigma of 0.01 and
sigma for terminal atoms of 0.02 within 2A
C59 \\sim C60 \\sim C61 \\sim C62 \\sim C63: within 2A with sigma of 0.01 and
sigma for terminal atoms of 0.02 within 2A
5. Rigid body (RIGU) restrains
 All non-hydrogen atoms
 with sigma for 1-2 distances of 0.004 and sigma for 1-3 distances of 0.004
6. Others
 Sof(H54A)=Sof(C55)=Sof(H55A)=Sof(H55B)=Sof(H55C)=Sof(C57)=Sof(H57A)=Sof(H57B)=
 Sof(H57C)=1-FVAR(1)
 Sof(H54)=Sof(C56)=Sof(H56A)=Sof(H56B)=Sof(H56C)=Sof(C58)=Sof(H58A)=Sof(H58B)=
 Sof(H58C)=FVAR(1)
 Sof(H25A)=Sof(C28)=Sof(H28A)=Sof(H28B)=Sof(H28C)=Sof(C29)=Sof(H29A)=Sof(H29B)=
 Sof(H29C)=1-FVAR(2)
 Sof(H25)=Sof(C26)=Sof(H26A)=Sof(H26B)=Sof(H26C)=Sof(C27)=Sof(H27A)=Sof(H27B)=
 Sof(H27C)=FVAR(2)
 Sof(H59A)=Sof(C62)=Sof(H62A)=Sof(H62B)=Sof(H62C)=Sof(C63)=Sof(H63A)=Sof(H63B)=
 Sof(H63C)=1-FVAR(3)
 Sof(H59)=Sof(C60)=Sof(H60A)=Sof(H60B)=Sof(H60C)=Sof(C61)=Sof(H61A)=Sof(H61B)=
 Sof(H61C)=FVAR(3)
7.a Ternary CH refined with riding coordinates:
 C10(H10), C13(H13), C22(H22), C25(H25), C25(H25A), C42(H42), C45(H45),
 C54(H54), C54(H54A), C59(H59), C59(H59A)
7.b Aromatic/amide H refined with riding coordinates:
 C2(H2), C3(H3), C6(H6), C7(H7), C8(H8), C18(H18), C19(H19), C20(H20),
 C30(H30), C34(H34), C35(H35), C38(H38), C39(H39), C40(H40), C50(H50), C51(H51),
  C52(H52), C64(H64)
7.c Idealised Me refined as rotating group:
 C11(H11A,H11B,H11C), C12(H12A,H12B,H12C), C14(H14A,H14B,H14C), C15(H15A,H15B,
 H15C), C23(H23A,H23B,H23C), C24(H24C,H24A,H24B), C26(H26A,H26B,H26C), C27(H27A,
 H27B,H27C), C28(H28A,H28B,H28C), C29(H29A,H29B,H29C), C32(H32A,H32B,H32C),
 C43(H43A,H43B,H43C), C44(H44A,H44B,H44C), C46(H46A,H46B,H46C), C47(H47A,H47B,
 H47C), C55(H55A,H55B,H55C), C56(H56A,H56B,H56C), C57(H57A,H57B,H57C), C58(H58A,
 H58B,H58C), C60(H60A,H60B,H60C), C61(H61A,H61B,H61C), C62(H62A,H62B,H62C),
 C63(H63A,H63B,H63C), C66(H66A,H66B,H66C)
;
_olex2_date_sample_data_collection 2021-05-11
_olex2_submission_special_instructions 'No special instructions were received'
_oxdiff_exptl_absorpt_empirical_details
;
Empirical correction (ABSPACK) includes:
- Absorption correction using spherical harmonics
- Frame scaling
- Detector area scaling
;
_oxdiff_exptl_absorpt_empirical_full_max 1.357
_oxdiff_exptl_absorpt_empirical_full_min 0.724
_oxdiff_twin_integration_method simultaneous
_oxdiff_twin_items 2

loop_
_space_group_symop_operation_xyz
'x, y, z'
'-x, -y, -z'

loop_
_atom_site_label
_atom_site_type_symbol
_atom_site_fract_x
_atom_site_fract_y
_atom_site_fract_z
_atom_site_U_iso_or_equiv
_atom_site_adp_type
_atom_site_occupancy
_atom_site_site_symmetry_order
_atom_site_calc_flag
_atom_site_refinement_flags_posn
_atom_site_refinement_flags_adp
_atom_site_refinement_flags_occupancy
_atom_site_disorder_assembly
_atom_site_disorder_group
O1 O 0.64110(14) 0.55015(9) 0.23402(9) 0.0507(4) Uani 1 1 d . . . . .
O2 O 0.72168(13) 0.68437(10) 0.15410(9) 0.0494(4) Uani 1 1 d . . . . .
N1 N 0.74226(12) 0.79559(9) 0.25910(10) 0.0336(3) Uani 1 1 d . . . . .
N2 N 0.60747(12) 0.75653(9) 0.36750(10) 0.0333(3) Uani 1 1 d . . . . .
C1 C 0.66258(14) 0.73123(11) 0.30389(11) 0.0319(3) Uani 1 1 d . . . . .
C2 C 0.73333(16) 0.85901(12) 0.29533(12) 0.0369(4) Uani 1 1 d . . . . .
H2 H 0.778188 0.910115 0.276208 0.044 Uiso 1 1 calc R U . . .
C3 C 0.65054(16) 0.83501(12) 0.36162(13) 0.0379(4) Uani 1 1 d . . . . .
H3 H 0.625770 0.865926 0.397972 0.045 Uiso 1 1 calc R U . . .
C4 C 0.84063(15) 0.79077(12) 0.20137(12) 0.0341(4) Uani 1 1 d . . . . .
C5 C 0.93263(16) 0.72533(12) 0.24132(13) 0.0393(4) Uani 1 1 d . . . . .
C6 C 1.02841(18) 0.72391(15) 0.18507(17) 0.0516(5) Uani 1 1 d . . . . .
H6 H 1.092336 0.679713 0.209893 0.062 Uiso 1 1 calc R U . . .
C7 C 1.0318(2) 0.78602(18) 0.09348(17) 0.0576(6) Uani 1 1 d . . . . .
H7 H 1.097569 0.783626 0.055876 0.069 Uiso 1 1 calc R U . . .
C8 C 0.9408(2) 0.85116(17) 0.05640(14) 0.0537(5) Uani 1 1 d . . . . .
H8 H 0.945057 0.893825 -0.006522 0.064 Uiso 1 1 calc R U . . .
C9 C 0.84239(18) 0.85587(13) 0.10938(12) 0.0425(4) Uani 1 1 d . . . . .
C10 C 0.93198(18) 0.65880(13) 0.34218(15) 0.0463(4) Uani 1 1 d . . . . .
H10 H 0.855822 0.670244 0.370034 0.056 Uiso 1 1 calc R U . . .
C11 C 1.0236(2) 0.67770(17) 0.38805(17) 0.0620(6) Uani 1 1 d . . . . .
H11A H 1.099532 0.665836 0.362866 0.093 Uiso 1 1 calc R U . . .
H11B H 1.018178 0.636291 0.453591 0.093 Uiso 1 1 calc R U . . .
H11C H 1.011997 0.743093 0.377123 0.093 Uiso 1 1 calc R U . . .
C12 C 0.9455(3) 0.55669(16) 0.3595(2) 0.0770(8) Uani 1 1 d . . . . .
H12A H 0.886805 0.546741 0.328398 0.115 Uiso 1 1 calc R U . . .
H12B H 0.936854 0.515588 0.424958 0.115 Uiso 1 1 calc R U . . .
H12C H 1.021575 0.542292 0.336265 0.115 Uiso 1 1 calc R U . . .
C13 C 0.7435(2) 0.92849(15) 0.06782(14) 0.0539(5) Uani 1 1 d . . . . .
H13 H 0.686138 0.925192 0.117955 0.065 Uiso 1 1 calc R U . . .
C14 C 0.6843(3) 0.91059(19) 0.0006(2) 0.0829(10) Uani 1 1 d . . . . .
H14A H 0.625347 0.962056 -0.028863 0.124 Uiso 1 1 calc R U . . .
H14B H 0.648737 0.851566 0.033277 0.124 Uiso 1 1 calc R U . . .
H14C H 0.740939 0.906689 -0.045564 0.124 Uiso 1 1 calc R U . . .
C15 C 0.7831(3) 1.02739(16) 0.01981(17) 0.0665(7) Uani 1 1 d . . . . .
H15A H 0.835562 1.033535 -0.032234 0.100 Uiso 1 1 calc R U . . .
H15B H 0.822558 1.038297 0.062413 0.100 Uiso 1 1 calc R U . . .
H15C H 0.716514 1.073538 -0.001411 0.100 Uiso 1 1 calc R U . . .
C16 C 0.50489(15) 0.71957(11) 0.42026(12) 0.0328(3) Uani 1 1 d . . . . .
C17 C 0.40014(16) 0.76054(13) 0.38126(12) 0.0371(4) Uani 1 1 d . . . . .
C18 C 0.30108(16) 0.72753(14) 0.43466(13) 0.0421(4) Uani 1 1 d . . . . .
H18 H 0.228362 0.755065 0.410772 0.051 Uiso 1 1 calc R U . . .
C19 C 0.30730(17) 0.65506(14) 0.52214(13) 0.0420(4) Uani 1 1 d . . . . .
H19 H 0.238857 0.632840 0.557256 0.050 Uiso 1 1 calc R U . . .
C20 C 0.41179(17) 0.61480(12) 0.55884(12) 0.0389(4) Uani 1 1 d . . . . .
H20 H 0.414552 0.564946 0.618864 0.047 Uiso 1 1 calc R U . . .
C21 C 0.51346(16) 0.64647(12) 0.50880(12) 0.0361(4) Uani 1 1 d . . . . .
C22 C 0.39171(18) 0.83884(15) 0.28477(13) 0.0464(4) Uani 1 1 d . . . . .
H22 H 0.471061 0.849051 0.256322 0.056 Uiso 1 1 calc R U . . .
C23 C 0.3374(2) 0.93023(16) 0.28450(16) 0.0560(5) Uani 1 1 d . . . . .
H23A H 0.260091 0.921384 0.313532 0.084 Uiso 1 1 calc R U . . .
H23B H 0.333280 0.979722 0.221705 0.084 Uiso 1 1 calc R U . . .
H23C H 0.384059 0.948145 0.318100 0.084 Uiso 1 1 calc R U . . .
C24 C 0.3249(3) 0.8123(2) 0.22827(17) 0.0766(8) Uani 1 1 d . . . . .
H24C H 0.363347 0.755623 0.226333 0.115 Uiso 1 1 calc R U . . .
H24A H 0.321070 0.863634 0.166357 0.115 Uiso 1 1 calc R U . . .
H24B H 0.247170 0.800472 0.255768 0.115 Uiso 1 1 calc R U . . .
C25 C 0.62769(18) 0.60447(14) 0.55101(15) 0.0503(5) Uani 1 1 d D U . . .
H25 H 0.685484 0.646886 0.509080 0.060 Uiso 0.337(15) 1 calc R U P A 1
H25A H 0.688378 0.621866 0.500488 0.060 Uiso 0.663(15) 1 calc R U P A 2
C26 C 0.6679(13) 0.5137(9) 0.5616(12) 0.072(3) Uani 0.337(15) 1 d D U P A 1
H26A H 0.735102 0.490164 0.598440 0.108 Uiso 0.337(15) 1 calc R U P A 1
H26B H 0.689006 0.516541 0.501696 0.108 Uiso 0.337(15) 1 calc R U P A 1
H26C H 0.607505 0.471566 0.591857 0.108 Uiso 0.337(15) 1 calc R U P A 1
C27 C 0.6247(11) 0.6116(9) 0.6432(7) 0.056(2) Uani 0.337(15) 1 d D U P A 1
H27A H 0.570702 0.569707 0.687703 0.084 Uiso 0.337(15) 1 calc R U P A 1
H27B H 0.600390 0.676153 0.632007 0.084 Uiso 0.337(15) 1 calc R U P A 1
H27C H 0.701328 0.593237 0.667021 0.084 Uiso 0.337(15) 1 calc R U P A 1
C28 C 0.6322(5) 0.4947(3) 0.6015(4) 0.0498(12) Uani 0.663(15) 1 d D U P A 2
H28A H 0.611045 0.472043 0.560360 0.075 Uiso 0.663(15) 1 calc R U P A 2
H28B H 0.578503 0.475278 0.654964 0.075 Uiso 0.663(15) 1 calc R U P A 2
H28C H 0.709939 0.468296 0.620799 0.075 Uiso 0.663(15) 1 calc R U P A 2
C29 C 0.6542(8) 0.6409(5) 0.6126(7) 0.091(2) Uani 0.663(15) 1 d D U P A 2
H29A H 0.592957 0.629109 0.660449 0.136 Uiso 0.663(15) 1 calc R U P A 2
H29B H 0.660375 0.708457 0.578149 0.136 Uiso 0.663(15) 1 calc R U P A 2
H29C H 0.726886 0.609425 0.640267 0.136 Uiso 0.663(15) 1 calc R U P A 2
C30 C 0.63588(16) 0.65389(12) 0.29709(12) 0.0368(4) Uani 1 1 d . . . . .
H30 H 0.589433 0.613992 0.346878 0.044 Uiso 1 1 calc R U . . .
C31 C 0.66520(16) 0.62361(12) 0.22955(12) 0.0367(4) Uani 1 1 d . . . . .
C32 C 0.7593(2) 0.65298(17) 0.08762(15) 0.0574(6) Uani 1 1 d . . . . .
H32A H 0.803684 0.699885 0.038187 0.086 Uiso 1 1 calc R U . . .
H32B H 0.692697 0.643860 0.063271 0.086 Uiso 1 1 calc R U . . .
H32C H 0.807314 0.593576 0.115643 0.086 Uiso 1 1 calc R U . . .
O3 O 0.99836(12) 0.09623(9) 0.26728(10) 0.0457(3) Uani 1 1 d . . . . .
O4 O 0.93487(11) 0.03322(9) 0.18676(9) 0.0424(3) Uani 1 1 d . . . . .
N3 N 0.72693(14) 0.31956(11) 0.13815(11) 0.0415(4) Uani 1 1 d . . . . .
N4 N 0.81554(13) 0.26271(9) 0.26399(10) 0.0341(3) Uani 1 1 d . . . . .
C33 C 0.79975(15) 0.24549(12) 0.19271(11) 0.0339(4) Uani 1 1 d . . . . .
C34 C 0.75277(17) 0.34754(12) 0.25157(13) 0.0423(4) Uani 1 1 d . . . . .
H34 H 0.749366 0.375429 0.291154 0.051 Uiso 1 1 calc R U . . .
C35 C 0.69907(18) 0.38195(13) 0.17497(14) 0.0467(5) Uani 1 1 d . . . . .
H35 H 0.650555 0.438689 0.149855 0.056 Uiso 1 1 calc R U . . .
C36 C 0.85089(16) 0.19520(11) 0.35389(11) 0.0333(4) Uani 1 1 d . . . . .
C37 C 0.95692(16) 0.19828(12) 0.38061(12) 0.0368(4) Uani 1 1 d . . . . .
C38 C 0.98419(18) 0.13743(14) 0.46994(13) 0.0440(4) Uani 1 1 d . . . . .
H38 H 1.054915 0.139895 0.490632 0.053 Uiso 1 1 calc R U . . .
C39 C 0.91006(19) 0.07368(13) 0.52877(13) 0.0462(5) Uani 1 1 d . . . . .
H39 H 0.930644 0.031623 0.588960 0.055 Uiso 1 1 calc R U . . .
C40 C 0.80633(18) 0.07124(12) 0.50000(13) 0.0431(4) Uani 1 1 d . . . . .
H40 H 0.756291 0.026638 0.540790 0.052 Uiso 1 1 calc R U . . .
C41 C 0.77265(16) 0.13261(11) 0.41238(12) 0.0372(4) Uani 1 1 d . . . . .
C42 C 1.04125(17) 0.26586(14) 0.31594(14) 0.0439(4) Uani 1 1 d . . . . .
H42 H 1.016121 0.290043 0.252812 0.053 Uiso 1 1 calc R U . . .
C43 C 1.0388(2) 0.34921(16) 0.33554(19) 0.0650(6) Uani 1 1 d . . . . .
H43A H 0.961267 0.381246 0.328809 0.098 Uiso 1 1 calc R U . . .
H43B H 1.092402 0.392751 0.292655 0.098 Uiso 1 1 calc R U . . .
H43C H 1.061053 0.327255 0.397763 0.098 Uiso 1 1 calc R U . . .
C44 C 1.16278(19) 0.21788(16) 0.31951(17) 0.0553(5) Uani 1 1 d . . . . .
H44A H 1.190936 0.195955 0.380025 0.083 Uiso 1 1 calc R U . . .
H44B H 1.213115 0.262547 0.273770 0.083 Uiso 1 1 calc R U . . .
H44C H 1.162090 0.164407 0.307032 0.083 Uiso 1 1 calc R U . . .
C45 C 0.65615(17) 0.12955(13) 0.38483(13) 0.0414(4) Uani 1 1 d . . . . .
H45 H 0.643711 0.184032 0.323717 0.050 Uiso 1 1 calc R U . . .
C46 C 0.56018(19) 0.13854(16) 0.45051(16) 0.0531(5) Uani 1 1 d . . . . .
H46A H 0.569035 0.084929 0.510725 0.080 Uiso 1 1 calc R U . . .
H46B H 0.486090 0.139865 0.428347 0.080 Uiso 1 1 calc R U . . .
H46C H 0.563738 0.196588 0.454659 0.080 Uiso 1 1 calc R U . . .
C47 C 0.6516(2) 0.04011(15) 0.37588(16) 0.0534(5) Uani 1 1 d . . . . .
H47A H 0.710998 0.037326 0.330889 0.080 Uiso 1 1 calc R U . . .
H47B H 0.576246 0.040320 0.356218 0.080 Uiso 1 1 calc R U . . .
H47C H 0.664536 -0.014579 0.434800 0.080 Uiso 1 1 calc R U . . .
C48 C 0.68970(18) 0.33380(15) 0.05260(14) 0.0476(5) Uani 1 1 d . . . . .
C49 C 0.60484(19) 0.28078(19) 0.05305(16) 0.0593(6) Uani 1 1 d . . . . .
C50 C 0.5688(2) 0.2983(3) -0.03126(19) 0.0768(8) Uani 1 1 d . . . . .
H50 H 0.512064 0.263157 -0.033540 0.092 Uiso 1 1 calc R U . . .
C51 C 0.6141(3) 0.3655(2) -0.11065(19) 0.0805(8) Uani 1 1 d . . . . .
H51 H 0.587112 0.377216 -0.167081 0.097 Uiso 1 1 calc R U . . .
C52 C 0.6976(3) 0.4157(2) -0.10939(17) 0.0721(7) Uani 1 1 d . . . . .
H52 H 0.728418 0.461281 -0.165326 0.086 Uiso 1 1 calc R U . . .
C53 C 0.7393(2) 0.40181(16) -0.02756(15) 0.0561(5) Uani 1 1 d . . . . .
C54 C 0.5524(2) 0.2076(2) 0.14133(18) 0.0683(7) Uani 1 1 d D U . . .
H54 H 0.599321 0.198189 0.191934 0.082 Uiso 0.570(14) 1 calc R U P B 1
H54A H 0.613361 0.174446 0.185814 0.082 Uiso 0.430(14) 1 calc R U P B 2
C55 C 0.4617(8) 0.2714(10) 0.1773(8) 0.103(3) Uani 0.430(14) 1 d D U P B 2
H55A H 0.401512 0.303802 0.134106 0.154 Uiso 0.430(14) 1 calc R U P B 2
H55B H 0.502340 0.317695 0.182342 0.154 Uiso 0.430(14) 1 calc R U P B 2
H55C H 0.427203 0.230869 0.237012 0.154 Uiso 0.430(14) 1 calc R U P B 2
C56 C 0.4302(6) 0.2328(7) 0.1645(7) 0.101(3) Uani 0.570(14) 1 d D U P B 1
H56A H 0.380138 0.230092 0.122663 0.151 Uiso 0.570(14) 1 calc R U P B 1
H56B H 0.422228 0.296280 0.158825 0.151 Uiso 0.570(14) 1 calc R U P B 1
H56C H 0.408642 0.188396 0.226982 0.151 Uiso 0.570(14) 1 calc R U P B 1
C57 C 0.4960(14) 0.1411(11) 0.1328(8) 0.112(4) Uani 0.430(14) 1 d D U P B 2
H57A H 0.547764 0.111363 0.101357 0.168 Uiso 0.430(14) 1 calc R U P B 2
H57B H 0.428012 0.172155 0.097681 0.168 Uiso 0.430(14) 1 calc R U P B 2
H57C H 0.472774 0.093286 0.193281 0.168 Uiso 0.430(14) 1 calc R U P B 2
C58 C 0.5552(8) 0.1075(4) 0.1406(4) 0.0693(18) Uani 0.570(14) 1 d D U P B 1
H58A H 0.524404 0.061609 0.199392 0.104 Uiso 0.570(14) 1 calc R U P B 1
H58B H 0.634360 0.085875 0.129833 0.104 Uiso 0.570(14) 1 calc R U P B 1
H58C H 0.508675 0.114419 0.092201 0.104 Uiso 0.570(14) 1 calc R U P B 1
C59 C 0.8328(2) 0.45694(15) -0.02732(16) 0.0623(6) Uani 1 1 d D U . . .
H59 H 0.847795 0.439465 0.036897 0.075 Uiso 0.797(18) 1 calc R U P C 1
H59A H 0.824255 0.444714 0.037674 0.075 Uiso 0.203(18) 1 calc R U P C 2
C60 C 0.7901(9) 0.5617(3) -0.0762(5) 0.081(2) Uani 0.797(18) 1 d D U P C 1
H60A H 0.785749 0.581140 -0.141106 0.121 Uiso 0.797(18) 1 calc R U P C 1
H60B H 0.843430 0.598439 -0.068166 0.121 Uiso 0.797(18) 1 calc R U P C 1
H60C H 0.714065 0.572046 -0.050320 0.121 Uiso 0.797(18) 1 calc R U P C 1
C61 C 0.9429(4) 0.4371(5) -0.0752(6) 0.0740(15) Uani 0.797(18) 1 d D U P C 1
H61A H 0.970523 0.370754 -0.042458 0.111 Uiso 0.797(18) 1 calc R U P C 1
H61B H 1.001049 0.475635 -0.076464 0.111 Uiso 0.797(18) 1 calc R U P C 1
H61C H 0.927905 0.452237 -0.137607 0.111 Uiso 0.797(18) 1 calc R U P C 1
C62 C 0.840(3) 0.5641(9) -0.074(2) 0.083(6) Uani 0.203(18) 1 d D U P C 2
H62A H 0.844272 0.587899 -0.140184 0.125 Uiso 0.203(18) 1 calc R U P C 2
H62B H 0.909051 0.577646 -0.055961 0.125 Uiso 0.203(18) 1 calc R U P C 2
H62C H 0.772352 0.594583 -0.055623 0.125 Uiso 0.203(18) 1 calc R U P C 2
C63 C 0.9523(13) 0.4057(16) -0.028(2) 0.079(4) Uani 0.203(18) 1 d D U P C 2
H63A H 0.963509 0.351600 0.031804 0.118 Uiso 0.203(18) 1 calc R U P C 2
H63B H 1.010777 0.448490 -0.040851 0.118 Uiso 0.203(18) 1 calc R U P C 2
H63C H 0.958559 0.384342 -0.074619 0.118 Uiso 0.203(18) 1 calc R U P C 2
C64 C 0.84031(16) 0.17167(12) 0.17379(12) 0.0361(4) Uani 1 1 d . . . . .
H64 H 0.803843 0.167673 0.127723 0.043 Uiso 1 1 calc R U . . .
C65 C 0.92971(15) 0.10178(12) 0.21525(12) 0.0336(4) Uani 1 1 d . . . . .
C66 C 1.02876(17) -0.03731(13) 0.21745(14) 0.0444(4) Uani 1 1 d . . . . .
H66A H 1.027880 -0.080042 0.190837 0.067 Uiso 1 1 calc R U . . .
H66B H 1.022087 -0.072501 0.283873 0.067 Uiso 1 1 calc R U . . .
H66C H 1.100759 -0.007800 0.198708 0.067 Uiso 1 1 calc R U . . .

loop_
_atom_site_aniso_label
_atom_site_aniso_U_11
_atom_site_aniso_U_22
_atom_site_aniso_U_33
_atom_site_aniso_U_23
_atom_site_aniso_U_13
_atom_site_aniso_U_12
O1 0.0812(10) 0.0375(7) 0.0395(7) -0.0219(6) 0.0112(7) -0.0209(6)
O2 0.0720(9) 0.0471(7) 0.0367(7) -0.0243(6) 0.0178(7) -0.0273(7)
N1 0.0414(8) 0.0276(6) 0.0307(7) -0.0123(6) 0.0043(6) -0.0090(5)
N2 0.0406(8) 0.0295(7) 0.0308(7) -0.0147(6) 0.0047(6) -0.0089(6)
C1 0.0376(9) 0.0293(8) 0.0250(8) -0.0095(6) 0.0025(7) -0.0059(6)
C2 0.0444(10) 0.0293(8) 0.0370(9) -0.0146(7) 0.0025(8) -0.0095(7)
C3 0.0457(10) 0.0319(8) 0.0401(10) -0.0197(8) 0.0033(8) -0.0086(7)
C4 0.0423(9) 0.0336(8) 0.0288(8) -0.0150(7) 0.0051(7) -0.0139(7)
C5 0.0433(10) 0.0361(9) 0.0437(10) -0.0218(8) 0.0022(8) -0.0101(7)
C6 0.0452(11) 0.0514(11) 0.0676(14) -0.0365(11) 0.0093(10) -0.0095(9)
C7 0.0558(13) 0.0715(14) 0.0617(14) -0.0444(12) 0.0253(11) -0.0282(11)
C8 0.0693(14) 0.0633(13) 0.0331(10) -0.0222(9) 0.0154(10) -0.0355(11)
C9 0.0546(11) 0.0439(10) 0.0293(9) -0.0132(8) 0.0024(8) -0.0230(8)
C10 0.0507(11) 0.0333(9) 0.0471(11) -0.0116(8) -0.0066(9) -0.0017(8)
C11 0.0809(16) 0.0476(12) 0.0543(14) -0.0172(10) -0.0181(12) -0.0068(11)
C12 0.109(2) 0.0347(11) 0.0797(19) -0.0145(12) -0.0307(16) -0.0064(12)
C13 0.0678(14) 0.0465(11) 0.0349(10) -0.0032(9) -0.0097(10) -0.0181(10)
C14 0.108(2) 0.0545(14) 0.0777(19) -0.0091(13) -0.0455(17) -0.0270(14)
C15 0.0991(19) 0.0482(12) 0.0454(13) -0.0078(10) -0.0208(13) -0.0230(12)
C16 0.0403(9) 0.0327(8) 0.0294(8) -0.0176(7) 0.0052(7) -0.0088(7)
C17 0.0447(10) 0.0394(9) 0.0290(9) -0.0172(7) 0.0014(7) -0.0066(7)
C18 0.0377(9) 0.0543(11) 0.0379(10) -0.0235(9) -0.0011(8) -0.0067(8)
C19 0.0445(10) 0.0510(10) 0.0371(10) -0.0250(8) 0.0099(8) -0.0172(8)
C20 0.0527(11) 0.0362(9) 0.0279(9) -0.0137(7) 0.0046(8) -0.0137(7)
C21 0.0447(10) 0.0338(8) 0.0308(9) -0.0150(7) 0.0019(7) -0.0090(7)
C22 0.0498(11) 0.0533(11) 0.0294(9) -0.0137(8) -0.0017(8) -0.0038(8)
C23 0.0638(13) 0.0485(11) 0.0433(12) -0.0103(9) -0.0059(10) -0.0030(9)
C24 0.123(2) 0.0668(15) 0.0394(13) -0.0202(11) -0.0263(14) -0.0059(15)
C25 0.0479(11) 0.0448(11) 0.0413(11) -0.0049(9) -0.0030(9) -0.0060(8)
C26 0.072(7) 0.074(5) 0.082(8) -0.050(6) -0.020(6) 0.019(5)
C27 0.064(6) 0.055(6) 0.059(5) -0.028(4) -0.030(4) -0.007(4)
C28 0.060(3) 0.0403(17) 0.046(3) -0.0179(17) -0.0095(19) 0.0042(15)
C29 0.089(5) 0.053(3) 0.145(6) -0.048(4) -0.066(5) 0.003(3)
C30 0.0468(10) 0.0325(8) 0.0306(8) -0.0136(7) 0.0073(7) -0.0129(7)
C31 0.0450(10) 0.0325(8) 0.0314(9) -0.0131(7) 0.0030(7) -0.0091(7)
C32 0.0758(15) 0.0621(13) 0.0424(12) -0.0311(10) 0.0198(11) -0.0231(11)
O3 0.0555(8) 0.0459(7) 0.0425(7) -0.0261(6) -0.0131(6) 0.0051(6)
O4 0.0497(7) 0.0376(6) 0.0465(8) -0.0251(6) -0.0076(6) 0.0011(5)
N3 0.0501(9) 0.0390(8) 0.0307(8) -0.0142(6) -0.0044(7) 0.0063(6)
N4 0.0470(8) 0.0281(6) 0.0269(7) -0.0130(6) 0.0013(6) -0.0040(6)
C33 0.0392(9) 0.0334(8) 0.0264(8) -0.0114(7) -0.0005(7) -0.0042(6)
C34 0.0586(11) 0.0312(8) 0.0351(10) -0.0161(7) 0.0037(8) 0.0008(8)
C35 0.0588(12) 0.0370(9) 0.0386(10) -0.0160(8) -0.0003(9) 0.0079(8)
C36 0.0498(10) 0.0259(7) 0.0241(8) -0.0123(6) 0.0026(7) -0.0038(6)
C37 0.0483(10) 0.0329(8) 0.0306(9) -0.0166(7) 0.0010(7) -0.0026(7)
C38 0.0553(11) 0.0451(10) 0.0336(9) -0.0204(8) -0.0053(8) 0.0006(8)
C39 0.0675(13) 0.0385(9) 0.0263(9) -0.0120(8) -0.0002(9) 0.0037(8)
C40 0.0623(12) 0.0308(8) 0.0311(9) -0.0115(7) 0.0079(8) -0.0063(8)
C41 0.0537(11) 0.0281(8) 0.0308(9) -0.0155(7) 0.0067(8) -0.0065(7)
C42 0.0509(11) 0.0431(10) 0.0375(10) -0.0177(8) 0.0024(8) -0.0109(8)
C43 0.0756(16) 0.0493(12) 0.0762(17) -0.0339(12) 0.0164(13) -0.0217(11)
C44 0.0515(12) 0.0553(12) 0.0574(14) -0.0242(11) 0.0046(10) -0.0109(9)
C45 0.0530(11) 0.0365(9) 0.0381(10) -0.0200(8) 0.0076(8) -0.0121(8)
C46 0.0554(12) 0.0567(12) 0.0570(13) -0.0351(11) 0.0111(10) -0.0133(9)
C47 0.0688(14) 0.0461(11) 0.0561(13) -0.0319(10) 0.0112(11) -0.0189(10)
C48 0.0511(11) 0.0535(11) 0.0329(10) -0.0182(9) -0.0106(8) 0.0140(9)
C49 0.0459(12) 0.0847(16) 0.0460(12) -0.0303(12) -0.0081(10) 0.0051(11)
C50 0.0635(15) 0.115(2) 0.0558(15) -0.0423(16) -0.0172(13) 0.0023(15)
C51 0.0847(19) 0.108(2) 0.0454(14) -0.0328(15) -0.0253(13) 0.0128(16)
C52 0.098(2) 0.0675(15) 0.0347(12) -0.0134(11) -0.0130(12) 0.0135(14)
C53 0.0742(14) 0.0479(11) 0.0352(11) -0.0135(9) -0.0074(10) 0.0127(10)
C54 0.0505(13) 0.102(2) 0.0541(14) -0.0348(14) -0.0034(11) -0.0144(12)
C55 0.042(4) 0.165(9) 0.085(5) -0.047(6) 0.013(4) -0.009(5)
C56 0.060(4) 0.109(5) 0.098(5) -0.022(4) 0.014(3) -0.001(3)
C57 0.096(7) 0.163(8) 0.084(5) -0.047(6) -0.012(5) -0.065(6)
C58 0.076(4) 0.077(3) 0.060(3) -0.029(3) -0.010(3) -0.028(3)
C59 0.1027(18) 0.0365(10) 0.0400(11) -0.0133(9) 0.0059(12) -0.0053(11)
C60 0.148(6) 0.0369(16) 0.049(2) -0.0161(15) -0.001(4) 0.003(2)
C61 0.092(3) 0.056(3) 0.082(4) -0.039(3) 0.011(2) -0.0167(19)
C62 0.122(13) 0.055(6) 0.050(8) -0.007(6) -0.002(11) -0.004(7)
C63 0.090(7) 0.068(8) 0.089(11) -0.044(8) 0.008(8) -0.019(6)
C64 0.0447(10) 0.0384(9) 0.0279(8) -0.0173(7) -0.0045(7) -0.0024(7)
C65 0.0413(9) 0.0322(8) 0.0279(8) -0.0143(7) 0.0020(7) -0.0063(7)
C66 0.0513(11) 0.0377(9) 0.0464(11) -0.0226(9) -0.0042(9) 0.0028(8)

loop_
_atom_type_symbol
_atom_type_description
_atom_type_scat_dispersion_real
_atom_type_scat_dispersion_imag
_atom_type_scat_source
C C 0.0181 0.0091 'International Tables Vol C Tables 4.2.6.8 and 6.1.1.4'
H H 0.0000 0.0000 'International Tables Vol C Tables 4.2.6.8 and 6.1.1.4'
N N 0.0311 0.0180 'International Tables Vol C Tables 4.2.6.8 and 6.1.1.4'
O O 0.0492 0.0322 'International Tables Vol C Tables 4.2.6.8 and 6.1.1.4'

loop_
_exptl_crystal_face_index_h
_exptl_crystal_face_index_k
_exptl_crystal_face_index_l
_exptl_crystal_face_perp_dist
2 1 1 0.0825
-1 -1 2 0.0828
1 0 2 0.0891
-2 -1 -1 0.0661
3 -5 6 0.0791
-3 -7 3 0.0914
3 7 -3 0.1155
-4 7 -1 0.0534
4 -7 1 0.0788
7 5 3 0.0891
4 -8 -4 0.0617
-4 8 7 0.0525
4 -8 -7 0.0473
0 -9 -10 0.0322
-1 5 10 0.0672
-3 5 -5 0.0700
-3 9 3 0.0482
0 0 10 0.0623
0 -10 -5 0.0592
7 -3 -1 0.0581
-1 9 0 0.0623

loop_
_geom_angle_atom_site_label_1
_geom_angle_atom_site_label_2
_geom_angle_atom_site_label_3
_geom_angle
_geom_angle_site_symmetry_1
_geom_angle_site_symmetry_3
_geom_angle_publ_flag
C31 O2 C32 115.98(15) . . ?
C1 N1 C2 109.45(14) . . ?
C1 N1 C4 128.73(14) . . ?
C2 N1 C4 120.05(13) . . ?
C1 N2 C3 110.65(14) . . ?
C1 N2 C16 124.73(13) . . ?
C3 N2 C16 123.53(14) . . ?
N1 C1 C30 133.75(16) . . ?
N2 C1 N1 104.63(13) . . ?
N2 C1 C30 121.59(15) . . ?
C3 C2 N1 107.96(14) . . ?
C2 C3 N2 107.31(15) . . ?
C5 C4 N1 118.15(16) . . ?
C5 C4 C9 123.18(17) . . ?
C9 C4 N1 118.52(17) . . ?
C4 C5 C10 122.57(17) . . ?
C6 C5 C4 117.34(19) . . ?
C6 C5 C10 120.08(19) . . ?
C7 C6 C5 120.8(2) . . ?
C8 C7 C6 120.5(2) . . ?
C7 C8 C9 121.2(2) . . ?
C4 C9 C13 122.53(18) . . ?
C8 C9 C4 116.8(2) . . ?
C8 C9 C13 120.63(19) . . ?
C5 C10 C11 111.32(17) . . ?
C5 C10 C12 111.31(19) . . ?
C11 C10 C12 111.10(19) . . ?
C9 C13 C14 112.0(2) . . ?
C9 C13 C15 111.03(19) . . ?
C14 C13 C15 109.49(18) . . ?
C17 C16 N2 117.92(15) . . ?
C17 C16 C21 122.80(16) . . ?
C21 C16 N2 119.25(16) . . ?
C16 C17 C22 122.45(16) . . ?
C18 C17 C16 117.46(17) . . ?
C18 C17 C22 120.09(17) . . ?
C19 C18 C17 120.81(18) . . ?
C20 C19 C18 120.71(17) . . ?
C19 C20 C21 120.72(17) . . ?
C16 C21 C25 122.15(16) . . ?
C20 C21 C16 117.47(17) . . ?
C20 C21 C25 120.35(17) . . ?
C17 C22 C23 110.91(17) . . ?
C17 C22 C24 111.04(18) . . ?
C24 C22 C23 110.6(2) . . ?
C21 C25 C27 108.3(5) . . ?
C21 C25 C28 110.4(2) . . ?
C26 C25 C21 117.3(5) . . ?
C26 C25 C27 112.4(6) . . ?
C29 C25 C21 112.8(4) . . ?
C29 C25 C28 110.7(4) . . ?
C1 C30 C31 131.72(16) . . ?
O1 C31 O2 119.85(16) . . ?
O1 C31 C30 125.36(16) . . ?
O2 C31 C30 114.76(15) . . ?
C65 O4 C66 115.48(14) . . ?
C33 N3 C35 110.13(15) . . ?
C33 N3 C48 125.17(15) . . ?
C35 N3 C48 124.61(16) . . ?
C33 N4 C34 109.10(15) . . ?
C33 N4 C36 127.45(13) . . ?
C34 N4 C36 119.70(14) . . ?
N3 C33 C64 122.94(16) . . ?
N4 C33 N3 105.19(14) . . ?
N4 C33 C64 131.84(16) . . ?
C35 C34 N4 108.16(16) . . ?
C34 C35 N3 107.42(16) . . ?
C37 C36 N4 119.39(15) . . ?
C37 C36 C41 122.58(16) . . ?
C41 C36 N4 117.92(16) . . ?
C36 C37 C38 117.82(17) . . ?
C36 C37 C42 121.87(16) . . ?
C38 C37 C42 120.31(17) . . ?
C39 C38 C37 121.06(19) . . ?
C40 C39 C38 119.81(18) . . ?
C39 C40 C41 121.70(18) . . ?
C36 C41 C45 123.20(16) . . ?
C40 C41 C36 116.98(18) . . ?
C40 C41 C45 119.82(16) . . ?
C37 C42 C43 110.33(17) . . ?
C37 C42 C44 112.09(17) . . ?
C43 C42 C44 111.00(18) . . ?
C41 C45 C46 112.11(16) . . ?
C41 C45 C47 110.70(16) . . ?
C46 C45 C47 110.63(16) . . ?
C49 C48 N3 118.87(19) . . ?
C49 C48 C53 123.1(2) . . ?
C53 C48 N3 118.0(2) . . ?
C48 C49 C54 121.8(2) . . ?
C50 C49 C48 117.2(2) . . ?
C50 C49 C54 121.0(2) . . ?
C51 C50 C49 121.1(3) . . ?
C52 C51 C50 120.7(2) . . ?
C51 C52 C53 121.8(3) . . ?
C48 C53 C52 116.2(2) . . ?
C48 C53 C59 122.6(2) . . ?
C52 C53 C59 121.2(2) . . ?
C49 C54 C55 102.9(5) . . ?
C49 C54 C58 111.9(3) . . ?
C56 C54 C49 115.2(4) . . ?
C56 C54 C58 106.3(5) . . ?
C57 C54 C49 115.5(5) . . ?
C57 C54 C55 110.6(6) . . ?
C53 C59 C60 107.8(4) . . ?
C53 C59 C61 111.1(2) . . ?
C53 C59 C62 129.8(13) . . ?
C53 C59 C63 111.7(7) . . ?
C61 C59 C60 110.2(3) . . ?
C63 C59 C62 110.1(11) . . ?
C33 C64 C65 127.25(16) . . ?
O3 C65 O4 120.04(15) . . ?
O3 C65 C64 129.90(16) . . ?
O4 C65 C64 110.04(14) . . ?

loop_
_geom_bond_atom_site_label_1
_geom_bond_atom_site_label_2
_geom_bond_distance
_geom_bond_site_symmetry_2
_geom_bond_publ_flag
O1 C31 1.226(2) . ?
O2 C31 1.354(2) . ?
O2 C32 1.424(2) . ?
N1 C1 1.384(2) . ?
N1 C2 1.399(2) . ?
N1 C4 1.440(2) . ?
N2 C1 1.374(2) . ?
N2 C3 1.389(2) . ?
N2 C16 1.438(2) . ?
C1 C30 1.387(2) . ?
C2 C3 1.337(3) . ?
C4 C5 1.394(3) . ?
C4 C9 1.399(2) . ?
C5 C6 1.390(3) . ?
C5 C10 1.516(3) . ?
C6 C7 1.382(3) . ?
C7 C8 1.373(4) . ?
C8 C9 1.394(3) . ?
C9 C13 1.510(3) . ?
C10 C11 1.528(3) . ?
C10 C12 1.529(3) . ?
C13 C14 1.533(3) . ?
C13 C15 1.534(3) . ?
C16 C17 1.396(3) . ?
C16 C21 1.402(2) . ?
C17 C18 1.393(3) . ?
C17 C22 1.519(3) . ?
C18 C19 1.385(3) . ?
C19 C20 1.379(3) . ?
C20 C21 1.395(3) . ?
C21 C25 1.515(3) . ?
C22 C23 1.529(3) . ?
C22 C24 1.523(3) . ?
C25 C26 1.417(9) . ?
C25 C27 1.586(8) . ?
C25 C28 1.571(4) . ?
C25 C29 1.475(7) . ?
C30 C31 1.414(2) . ?
O3 C65 1.215(2) . ?
O4 C65 1.386(2) . ?
O4 C66 1.428(2) . ?
N3 C33 1.374(2) . ?
N3 C35 1.393(2) . ?
N3 C48 1.441(2) . ?
N4 C33 1.373(2) . ?
N4 C34 1.405(2) . ?
N4 C36 1.451(2) . ?
C33 C64 1.384(2) . ?
C34 C35 1.327(3) . ?
C36 C37 1.388(3) . ?
C36 C41 1.402(2) . ?
C37 C38 1.395(3) . ?
C37 C42 1.520(3) . ?
C38 C39 1.380(3) . ?
C39 C40 1.375(3) . ?
C40 C41 1.396(3) . ?
C41 C45 1.511(3) . ?
C42 C43 1.524(3) . ?
C42 C44 1.531(3) . ?
C45 C46 1.525(3) . ?
C45 C47 1.530(2) . ?
C48 C49 1.401(4) . ?
C48 C53 1.404(3) . ?
C49 C50 1.399(3) . ?
C49 C54 1.525(4) . ?
C50 C51 1.371(4) . ?
C51 C52 1.368(5) . ?
C52 C53 1.406(3) . ?
C53 C59 1.511(4) . ?
C54 C55 1.645(10) . ?
C54 C56 1.503(7) . ?
C54 C57 1.407(9) . ?
C54 C58 1.622(6) . ?
C59 C60 1.540(5) . ?
C59 C61 1.524(5) . ?
C59 C62 1.548(13) . ?
C59 C63 1.539(13) . ?
C64 C65 1.410(3) . ?

loop_
_geom_torsion_atom_site_label_1
_geom_torsion_atom_site_label_2
_geom_torsion_atom_site_label_3
_geom_torsion_atom_site_label_4
_geom_torsion
_geom_torsion_site_symmetry_1
_geom_torsion_site_symmetry_2
_geom_torsion_site_symmetry_3
_geom_torsion_site_symmetry_4
_geom_torsion_publ_flag
N1 C1 C30 C31 -14.7(4) . . . . ?
N1 C2 C3 N2 0.2(2) . . . . ?
N1 C4 C5 C6 -177.80(15) . . . . ?
N1 C4 C5 C10 0.9(2) . . . . ?
N1 C4 C9 C8 177.69(15) . . . . ?
N1 C4 C9 C13 -2.3(2) . . . . ?
N2 C1 C30 C31 167.64(19) . . . . ?
N2 C16 C17 C18 -176.70(15) . . . . ?
N2 C16 C17 C22 2.7(2) . . . . ?
N2 C16 C21 C20 177.82(14) . . . . ?
N2 C16 C21 C25 -0.3(2) . . . . ?
C1 N1 C2 C3 0.3(2) . . . . ?
C1 N1 C4 C5 -69.6(2) . . . . ?
C1 N1 C4 C9 114.59(19) . . . . ?
C1 N2 C3 C2 -0.6(2) . . . . ?
C1 N2 C16 C17 -84.1(2) . . . . ?
C1 N2 C16 C21 97.7(2) . . . . ?
C1 C30 C31 O1 175.6(2) . . . . ?
C1 C30 C31 O2 -6.3(3) . . . . ?
C2 N1 C1 N2 -0.65(19) . . . . ?
C2 N1 C1 C30 -178.60(19) . . . . ?
C2 N1 C4 C5 93.52(19) . . . . ?
C2 N1 C4 C9 -82.3(2) . . . . ?
C3 N2 C1 N1 0.77(19) . . . . ?
C3 N2 C1 C30 179.03(17) . . . . ?
C3 N2 C16 C17 82.8(2) . . . . ?
C3 N2 C16 C21 -95.4(2) . . . . ?
C4 N1 C1 N2 163.90(16) . . . . ?
C4 N1 C1 C30 -14.0(3) . . . . ?
C4 N1 C2 C3 -165.81(16) . . . . ?
C4 C5 C6 C7 0.7(3) . . . . ?
C4 C5 C10 C11 -115.6(2) . . . . ?
C4 C5 C10 C12 119.8(2) . . . . ?
C4 C9 C13 C14 -112.2(2) . . . . ?
C4 C9 C13 C15 125.1(2) . . . . ?
C5 C4 C9 C8 2.1(3) . . . . ?
C5 C4 C9 C13 -177.85(17) . . . . ?
C5 C6 C7 C8 0.7(3) . . . . ?
C6 C5 C10 C11 63.0(2) . . . . ?
C6 C5 C10 C12 -61.5(2) . . . . ?
C6 C7 C8 C9 -0.8(3) . . . . ?
C7 C8 C9 C4 -0.6(3) . . . . ?
C7 C8 C9 C13 179.41(19) . . . . ?
C8 C9 C13 C14 67.8(3) . . . . ?
C8 C9 C13 C15 -54.9(3) . . . . ?
C9 C4 C5 C6 -2.2(2) . . . . ?
C9 C4 C5 C10 176.49(16) . . . . ?
C10 C5 C6 C7 -178.00(18) . . . . ?
C16 N2 C1 N1 169.17(15) . . . . ?
C16 N2 C1 C30 -12.6(3) . . . . ?
C16 N2 C3 C2 -169.17(16) . . . . ?
C16 C17 C18 C19 -1.7(3) . . . . ?
C16 C17 C22 C23 -113.3(2) . . . . ?
C16 C17 C22 C24 123.2(2) . . . . ?
C16 C21 C25 C26 -107.4(10) . . . . ?
C16 C21 C25 C27 124.1(5) . . . . ?
C16 C21 C25 C28 -135.7(3) . . . . ?
C16 C21 C25 C29 99.9(5) . . . . ?
C17 C16 C21 C20 -0.3(2) . . . . ?
C17 C16 C21 C25 -178.36(17) . . . . ?
C17 C18 C19 C20 0.9(3) . . . . ?
C18 C17 C22 C23 66.1(2) . . . . ?
C18 C17 C22 C24 -57.3(3) . . . . ?
C18 C19 C20 C21 0.3(3) . . . . ?
C19 C20 C21 C16 -0.6(2) . . . . ?
C19 C20 C21 C25 177.52(17) . . . . ?
C20 C21 C25 C26 74.6(10) . . . . ?
C20 C21 C25 C27 -53.9(6) . . . . ?
C20 C21 C25 C28 46.3(4) . . . . ?
C20 C21 C25 C29 -78.1(5) . . . . ?
C21 C16 C17 C18 1.4(2) . . . . ?
C21 C16 C17 C22 -179.12(17) . . . . ?
C22 C17 C18 C19 178.81(17) . . . . ?
C32 O2 C31 O1 -6.0(3) . . . . ?
C32 O2 C31 C30 175.81(18) . . . . ?
N3 C33 C64 C65 167.78(17) . . . . ?
N3 C48 C49 C50 178.4(2) . . . . ?
N3 C48 C49 C54 -1.0(3) . . . . ?
N3 C48 C53 C52 -177.86(19) . . . . ?
N3 C48 C53 C59 2.7(3) . . . . ?
N4 C33 C64 C65 -14.3(3) . . . . ?
N4 C34 C35 N3 0.1(2) . . . . ?
N4 C36 C37 C38 174.83(15) . . . . ?
N4 C36 C37 C42 -4.6(2) . . . . ?
N4 C36 C41 C40 -177.02(14) . . . . ?
N4 C36 C41 C45 2.7(2) . . . . ?
C33 N3 C35 C34 -0.4(2) . . . . ?
C33 N3 C48 C49 77.1(3) . . . . ?
C33 N3 C48 C53 -104.0(2) . . . . ?
C33 N4 C34 C35 0.2(2) . . . . ?
C33 N4 C36 C37 112.80(19) . . . . ?
C33 N4 C36 C41 -70.9(2) . . . . ?
C33 C64 C65 O3 -9.6(3) . . . . ?
C33 C64 C65 O4 171.96(17) . . . . ?
C34 N4 C33 N3 -0.46(19) . . . . ?
C34 N4 C33 C64 -178.64(19) . . . . ?
C34 N4 C36 C37 -91.5(2) . . . . ?
C34 N4 C36 C41 84.80(19) . . . . ?
C35 N3 C33 N4 0.5(2) . . . . ?
C35 N3 C33 C64 178.90(18) . . . . ?
C35 N3 C48 C49 -106.6(2) . . . . ?
C35 N3 C48 C53 72.3(3) . . . . ?
C36 N4 C33 N3 157.32(16) . . . . ?
C36 N4 C33 C64 -20.9(3) . . . . ?
C36 N4 C34 C35 -159.54(17) . . . . ?
C36 C37 C38 C39 2.5(3) . . . . ?
C36 C37 C42 C43 101.7(2) . . . . ?
C36 C37 C42 C44 -134.01(19) . . . . ?
C36 C41 C45 C46 -126.09(19) . . . . ?
C36 C41 C45 C47 109.86(19) . . . . ?
C37 C36 C41 C40 -0.9(2) . . . . ?
C37 C36 C41 C45 178.89(16) . . . . ?
C37 C38 C39 C40 -1.6(3) . . . . ?
C38 C37 C42 C43 -77.7(2) . . . . ?
C38 C37 C42 C44 46.6(2) . . . . ?
C38 C39 C40 C41 -0.7(3) . . . . ?
C39 C40 C41 C36 1.9(3) . . . . ?
C39 C40 C41 C45 -177.89(17) . . . . ?
C40 C41 C45 C46 53.7(2) . . . . ?
C40 C41 C45 C47 -70.4(2) . . . . ?
C41 C36 C37 C38 -1.3(2) . . . . ?
C41 C36 C37 C42 179.29(16) . . . . ?
C42 C37 C38 C39 -178.04(17) . . . . ?
C48 N3 C33 N4 177.21(18) . . . . ?
C48 N3 C33 C64 -4.4(3) . . . . ?
C48 N3 C35 C34 -177.09(19) . . . . ?
C48 C49 C50 C51 -0.7(4) . . . . ?
C48 C49 C54 C55 77.9(5) . . . . ?
C48 C49 C54 C56 109.5(6) . . . . ?
C48 C49 C54 C57 -161.4(9) . . . . ?
C48 C49 C54 C58 -128.9(4) . . . . ?
C48 C53 C59 C60 -121.9(4) . . . . ?
C48 C53 C59 C61 117.2(4) . . . . ?
C48 C53 C59 C62 -128.0(18) . . . . ?
C48 C53 C59 C63 87.8(15) . . . . ?
C49 C48 C53 C52 1.0(3) . . . . ?
C49 C48 C53 C59 -178.5(2) . . . . ?
C49 C50 C51 C52 1.4(5) . . . . ?
C50 C49 C54 C55 -101.4(6) . . . . ?
C50 C49 C54 C56 -69.8(7) . . . . ?
C50 C49 C54 C57 19.3(9) . . . . ?
C50 C49 C54 C58 51.8(4) . . . . ?
C50 C51 C52 C53 -0.9(5) . . . . ?
C51 C52 C53 C48 -0.3(4) . . . . ?
C51 C52 C53 C59 179.2(3) . . . . ?
C52 C53 C59 C60 58.6(4) . . . . ?
C52 C53 C59 C61 -62.2(5) . . . . ?
C52 C53 C59 C62 52.6(18) . . . . ?
C52 C53 C59 C63 -91.6(15) . . . . ?
C53 C48 C49 C50 -0.5(3) . . . . ?
C53 C48 C49 C54 -179.8(2) . . . . ?
C54 C49 C50 C51 178.6(3) . . . . ?
C66 O4 C65 O3 -4.2(2) . . . . ?
C66 O4 C65 C64 174.45(16) . . . . ?

loop_
_twin_individual_id
_twin_individual_mass_fraction_refined
_oxdiff_twin_reflns_isolated
_oxdiff_twin_reflns_overlapped
_twin_individual_twin_lattice_type
_twin_individual_twin_matrix_11
_twin_individual_twin_matrix_12
_twin_individual_twin_matrix_13
_twin_individual_twin_matrix_21
_twin_individual_twin_matrix_22
_twin_individual_twin_matrix_23
_twin_individual_twin_matrix_31
_twin_individual_twin_matrix_32
_twin_individual_twin_matrix_33
1 0.611(2) 23643 2909 ref 1.0000 0.0000 0.0000 0.0000 1.0000 0.0000 0.0000 0.0000 1.0000
2 0.389(2) 0 2909 nmt 0.9956 -0.0387 0.0599 0.0180 0.9942 0.0078 -0.0831 -0.0015 1.0054

loop_
_exptl_oxdiff_crystal_face_indexfrac_h
_exptl_oxdiff_crystal_face_indexfrac_k
_exptl_oxdiff_crystal_face_indexfrac_l
_exptl_oxdiff_crystal_face_x
_exptl_oxdiff_crystal_face_y
_exptl_oxdiff_crystal_face_z
2.0004 1.0004 0.9999 0.0147 0.0260 0.2694
-1.0006 -0.9996 2.0005 0.1300 0.2427 -0.1342
1.0000 0.0006 2.0002 0.0811 0.1857 0.1308
-2.0004 -1.0004 -0.9999 -0.0147 -0.0260 -0.2694
2.5687 -4.7823 5.5348 0.0252 0.9713 0.2367
-3.2331 -7.0376 2.8036 0.0214 0.8475 -0.5303
3.1281 7.0339 -2.8808 -0.0217 -0.8556 0.5171
-3.8306 7.2967 -0.6596 0.4529 -0.8337 -0.3158
3.7213 -7.4040 0.6150 -0.4554 0.8382 0.3000
7.1890 4.9308 2.7564 0.0577 -0.1048 0.9928
4.0267 -8.0710 -4.3294 -0.8132 0.4980 0.3011
-3.6837 7.5432 6.9212 0.9393 -0.2252 -0.2589
3.6327 -7.5887 -6.9566 -0.9412 0.2256 0.2516
-0.1898 -8.5132 -9.5407 -0.9691 0.0248 -0.2454
-1.2699 4.7017 10.3745 0.9237 0.3831 -0.0093
-2.9898 5.3452 -4.6367 0.0760 -0.9592 -0.2722
-2.9839 8.9712 2.9473 0.7162 -0.6790 -0.1611
-0.0541 -0.0267 9.5341 0.6080 0.7931 0.0352
0.0161 -10.4064 -4.9749 -0.7705 0.5905 -0.2400
6.8894 -3.2814 -0.7422 -0.5087 0.3906 0.7672
-1.3017 9.1142 0.3165 0.4773 -0.8781 0.0353
